data_2206195
loop_
_publ_author_name
'Li, Yi-Tao'
'Wang, Zhiguo'
'Yin, Guodong'
'Wu, An-Xin'

_publ_section_title
;Diethyl
 2,6-dibenzyl-4,8-dioxotetrahydro-2,3a,4a,6,7a,8a-hexaazacyclopenta[<i>def</i>]fluorene-8b,8c-dicarboxylate
;
_journal_issue 7
_journal_name_full 'Acta Crystallographica Section E'
_journal_page_first o2187
_journal_page_last o2188
_journal_paper_doi 10.1107/S1600536805018775
_journal_volume 61
_journal_year 2005
_chemical_formula_moiety 'C28 H32 N6 O6'
_chemical_formula_sum 'C28 H32 N6 O6'
_chemical_formula_weight 548.60
_chemical_name_systematic
;
2,6-Dibenzyl-4,8-dioxo-tetrahydro-2,3a,4a,6,7a,8a-hexaaza-cyclopenta[def]
fluorene-8b,8c-dicarboxylic acid diethyl ester
;
_space_group_IT_number 2
_symmetry_cell_setting triclinic
_symmetry_space_group_name_Hall '-P 1'
_symmetry_space_group_name_H-M 'P -1'
_atom_sites_solution_hydrogens geom
_atom_sites_solution_primary direct
_atom_sites_solution_secondary difmap
_audit_creation_method SHELXL-97
_cell_angle_alpha 95.0080(10)
_cell_angle_beta 101.4150(10)
_cell_angle_gamma 92.7550(10)
_cell_formula_units_Z 2
_cell_length_a 7.6177(6)
_cell_length_b 12.2882(9)
_cell_length_c 14.9197(11)
_cell_measurement_reflns_used 4320
_cell_measurement_temperature 292(2)
_cell_measurement_theta_max 26.42
_cell_measurement_theta_min 2.73
_cell_volume 1360.69(18)
_computing_cell_refinement SMART
_computing_data_collection 'SMART (Bruker, 2000)'
_computing_data_reduction 'SAINT (Bruker, 2000)'
_computing_molecular_graphics 'SHELXTL (Bruker, 2000)'
_computing_publication_material SHELXTL
_computing_structure_refinement 'SHELXL97 (Sheldrick, 1997)'
_computing_structure_solution 'SHELXS97 (Sheldrick, 1997)'
_diffrn_ambient_temperature 292(2)
_diffrn_measured_fraction_theta_full 0.981
_diffrn_measured_fraction_theta_max 0.981
_diffrn_measurement_device_type 'Bruker SMART CCD'
_diffrn_measurement_method '\w and \f'
_diffrn_radiation_monochromator graphite
_diffrn_radiation_source 'fine-focus sealed tube'
_diffrn_radiation_type MoK\a
_diffrn_radiation_wavelength 0.71073
_diffrn_reflns_av_R_equivalents 0.0207
_diffrn_reflns_av_sigmaI/netI 0.0305
_diffrn_reflns_limit_h_max 9
_diffrn_reflns_limit_h_min -8
_diffrn_reflns_limit_k_max 13
_diffrn_reflns_limit_k_min -14
_diffrn_reflns_limit_l_max 17
_diffrn_reflns_limit_l_min -17
_diffrn_reflns_number 9666
_diffrn_reflns_theta_full 25.00
_diffrn_reflns_theta_max 25.00
_diffrn_reflns_theta_min 1.67
_diffrn_standards_decay_% 0
_exptl_absorpt_coefficient_mu 0.096
_exptl_absorpt_correction_T_max 0.981
_exptl_absorpt_correction_T_min 0.972
_exptl_absorpt_correction_type multi-scan
_exptl_absorpt_process_details '(SADABS; Sheldrick, 1996)'
_exptl_crystal_colour colorless
_exptl_crystal_density_diffrn 1.339
_exptl_crystal_density_method 'not measured'
_exptl_crystal_description block
_exptl_crystal_F_000 580
_exptl_crystal_size_max 0.30
_exptl_crystal_size_mid 0.20
_exptl_crystal_size_min 0.20
_refine_diff_density_max 0.759
_refine_diff_density_min -0.415
_refine_ls_extinction_method none
_refine_ls_goodness_of_fit_ref 1.037
_refine_ls_hydrogen_treatment constr
_refine_ls_matrix_type full
_refine_ls_number_parameters 359
_refine_ls_number_reflns 4689
_refine_ls_number_restraints 14
_refine_ls_restrained_S_all 1.041
_refine_ls_R_factor_all 0.0861
_refine_ls_R_factor_gt 0.0724
_refine_ls_shift/su_max 0.002
_refine_ls_shift/su_mean 0.000
_refine_ls_structure_factor_coef Fsqd
_refine_ls_weighting_details 'calc w=1/[\s^2^(Fo^2^)+(0.1005P)^2^+1.0611P] where P=(Fo^2^+2Fc^2^)/3'
_refine_ls_weighting_scheme calc
_refine_ls_wR_factor_gt 0.1903
_refine_ls_wR_factor_ref 0.2041
_reflns_number_gt 3734
_reflns_number_total 4689
_reflns_threshold_expression I>2\s(I)
_cod_data_source_file hb6223.cif
_cod_data_source_block I
_cod_depositor_comments
;
The following automatic conversions were performed:
'_symmetry_cell_setting' value 'Triclinic' changed to 'triclinic'
according to '/home/saulius/struct/CIF-dictionaries/cif_core.dic'
dictionary named 'cif_core.dic' version 2.4.1 from 2010-06-29.

Automatic conversion script
Id: cif_fix_enum 1527 2010-12-29 10:47:43Z saulius 

The following automatic conversions were performed:

'_symmetry_cell_setting' value 'Triclinic' changed to 'triclinic'
according to /home/saulius/struct/CIF-dictionaries/cif_core.dic
dictionary named 'cif_core.dic' version 2.4.1 from 2010-06-29.

Automatic conversion script
Id: cif_fix_values 1715 2011-07-08 13:25:40Z adriana 
;
_cod_original_sg_symbol_Hall '-P 1 '
_cod_database_code 2206195
_cod_database_fobs_code 2206195

loop_
_symmetry_equiv_pos_as_xyz
'x, y, z'
'-x, -y, -z'

loop_
_atom_site_label
_atom_site_fract_x
_atom_site_fract_y
_atom_site_fract_z
_atom_site_U_iso_or_equiv
_atom_site_adp_type
_atom_site_calc_flag
_atom_site_refinement_flags
_atom_site_occupancy
_atom_site_disorder_assembly
_atom_site_disorder_group
_atom_site_type_symbol
C1 -0.0943(6) 0.6194(3) -0.1051(3) 0.0821(12) Uani d . 1 . . C
H1 0.0222 0.6322 -0.1138 0.099 Uiso calc R 1 . . H
C2 -0.2342(7) 0.5842(4) -0.1814(3) 0.0920(14) Uani d . 1 . . C
H2 -0.2112 0.5737 -0.2404 0.110 Uiso calc R 1 . . H
C3 -0.4033(7) 0.5661(4) -0.1662(4) 0.0945(15) Uani d . 1 . . C
H3 -0.4975 0.5422 -0.2149 0.113 Uiso calc R 1 . . H
C4 -0.4334(7) 0.5831(4) -0.0799(4) 0.1072(16) Uani d . 1 . . C
H4 -0.5495 0.5709 -0.0705 0.129 Uiso calc R 1 . . H
C5 -0.3001(6) 0.6176(4) -0.0062(3) 0.0891(13) Uani d . 1 . . C
H5 -0.3260 0.6292 0.0521 0.107 Uiso calc R 1 . . H
C6 -0.1303(5) 0.6347(3) -0.0181(2) 0.0642(9) Uani d . 1 . . C
C7 0.0193(5) 0.6695(3) 0.0649(2) 0.0634(9) Uani d . 1 . . C
H7A -0.0333 0.6845 0.1184 0.076 Uiso calc R 1 . . H
H7B 0.0959 0.6092 0.0761 0.076 Uiso calc R 1 . . H
C8 0.2878(4) 0.7873(3) 0.1252(2) 0.0502(7) Uani d . 1 . . C
H8A 0.3737 0.8322 0.1020 0.060 Uiso calc R 1 . . H
H8B 0.3412 0.7190 0.1388 0.060 Uiso calc R 1 . . H
C9 0.0317(4) 0.8614(2) 0.03958(18) 0.0447(7) Uani d . 1 . . C
H9A -0.0809 0.8420 -0.0035 0.054 Uiso calc R 1 . . H
H9B 0.1021 0.9119 0.0121 0.054 Uiso calc R 1 . . H
C10 -0.1640(3) 0.8962(2) 0.15436(18) 0.0408(6) Uani d . 1 . . C
C11 0.2147(3) 0.7853(2) 0.28057(19) 0.0422(6) Uani d . 1 . . C
C12 0.1466(3) 0.9374(2) 0.20090(18) 0.0377(6) Uani d . 1 . . C
C13 0.2473(4) 1.0457(2) 0.19003(19) 0.0476(5) Uani d . 1 A . C
C14 0.5397(10) 1.1343(6) 0.2004(5) 0.091(2) Uani d PD 0.657(6) A 1 C
H14A 0.4803 1.1999 0.2144 0.109 Uiso calc PR 0.657(6) A 1 H
H14B 0.6419 1.1281 0.2496 0.109 Uiso calc PR 0.657(6) A 1 H
C15 0.5946(11) 1.1350(6) 0.1105(5) 0.0940(19) Uani d PD 0.657(6) A 1 C
H15A 0.6547 1.0699 0.0990 0.141 Uiso calc PR 0.657(6) A 1 H
H15B 0.6744 1.1982 0.1116 0.141 Uiso calc PR 0.657(6) A 1 H
H15C 0.4903 1.1374 0.0628 0.141 Uiso calc PR 0.657(6) A 1 H
C16 0.0558(3) 0.9435(2) 0.28596(18) 0.0389(6) Uani d . 1 . . C
C17 0.1019(4) 1.0491(2) 0.3524(2) 0.0476(5) Uani d . 1 . . C
C18 0.3435(5) 1.1665(3) 0.4375(3) 0.0686(10) Uani d . 1 . . C
H18A 0.3270 1.2273 0.4001 0.082 Uiso calc R 1 . . H
H18B 0.2774 1.1781 0.4864 0.082 Uiso calc R 1 . . H
C19 0.5332(6) 1.1602(4) 0.4762(3) 0.0957(14) Uani d . 1 . . C
H19A 0.5477 1.1035 0.5169 0.144 Uiso calc R 1 . . H
H19B 0.5807 1.2291 0.5098 0.144 Uiso calc R 1 . . H
H19C 0.5965 1.1440 0.4276 0.144 Uiso calc R 1 . . H
C20 -0.2471(4) 0.8884(3) 0.3078(2) 0.0507(7) Uani d . 1 . . C
H20A -0.2509 0.9453 0.3566 0.061 Uiso calc R 1 . . H
H20B -0.3685 0.8725 0.2727 0.061 Uiso calc R 1 . . H
C21 0.0062(4) 0.8060(3) 0.3914(2) 0.0514(7) Uani d . 1 . . C
H21A 0.0482 0.7362 0.4092 0.062 Uiso calc R 1 . . H
H21B 0.0203 0.8558 0.4469 0.062 Uiso calc R 1 . . H
C22 -0.2325(4) 0.6909(3) 0.2856(2) 0.0558(8) Uani d . 1 . . C
H22A -0.1584 0.6904 0.2397 0.067 Uiso calc R 1 . . H
H22B -0.3566 0.6918 0.2539 0.067 Uiso calc R 1 . . H
C23 -0.2101(5) 0.5876(3) 0.3323(2) 0.0605(9) Uani d . 1 . . C
C24 -0.1078(7) 0.5094(4) 0.3041(5) 0.1110(18) Uani d . 1 . . C
H24 -0.0443 0.5239 0.2587 0.133 Uiso calc R 1 . . H
C25 -0.0935(10) 0.4105(5) 0.3390(5) 0.1365(17) Uani d . 1 . . C
H25 -0.0277 0.3573 0.3153 0.164 Uiso calc R 1 . . H
C26 -0.1749(9) 0.3913(5) 0.4074(5) 0.126(2) Uani d . 1 . . C
H26 -0.1584 0.3264 0.4349 0.152 Uiso calc R 1 . . H
C27 -0.2819(10) 0.4653(5) 0.4375(5) 0.1365(17) Uani d . 1 . . C
H27 -0.3408 0.4501 0.4844 0.164 Uiso calc R 1 . . H
C28 -0.3045(9) 0.5664(4) 0.3977(3) 0.1105(18) Uani d . 1 . . C
H28 -0.3817 0.6163 0.4160 0.133 Uiso calc R 1 . . H
C14' 0.4697(18) 1.1383(12) 0.1335(11) 0.091(2) Uani d PDU 0.343(6) A 2 C
H14C 0.4949 1.1156 0.0737 0.109 Uiso calc PR 0.343(6) A 2 H
H14D 0.3804 1.1924 0.1278 0.109 Uiso calc PR 0.343(6) A 2 H
C15' 0.6365(18) 1.1771(11) 0.2032(10) 0.0940(19) Uani d PDU 0.343(6) A 2 C
H15D 0.6039 1.2080 0.2585 0.141 Uiso calc PR 0.343(6) A 2 H
H15E 0.7033 1.2318 0.1791 0.141 Uiso calc PR 0.343(6) A 2 H
H15F 0.7088 1.1165 0.2166 0.141 Uiso calc PR 0.343(6) A 2 H
N1 0.1270(3) 0.7640(2) 0.05421(18) 0.0525(6) Uani d . 1 . . N
N2 -0.0060(3) 0.91654(18) 0.12427(14) 0.0387(5) Uani d . 1 . . N
N3 0.2545(3) 0.84417(18) 0.21138(15) 0.0392(5) Uani d . 1 . . N
N4 -0.1339(3) 0.92994(18) 0.24737(15) 0.0405(5) Uani d . 1 . . N
N5 0.1182(3) 0.84929(18) 0.33161(15) 0.0414(5) Uani d . 1 . . N
N6 -0.1848(3) 0.7908(2) 0.34832(16) 0.0512(6) Uani d . 1 . . N
O1 -0.3045(3) 0.85985(19) 0.10672(14) 0.0564(6) Uani d . 1 . . O
O2 0.2626(3) 0.69531(17) 0.29667(15) 0.0583(6) Uani d . 1 . . O
O3 0.1732(4) 1.12802(19) 0.18676(19) 0.0740(7) Uani d . 1 . . O
O4 0.4137(4) 1.0353(2) 0.1858(3) 0.1027(12) Uani d . 1 . . O
O5 -0.0072(3) 1.1066(2) 0.37490(18) 0.0745(7) Uani d . 1 . . O
O6 0.2776(3) 1.06396(17) 0.38139(14) 0.0550(6) Uani d . 1 . . O

loop_
_atom_site_aniso_label
_atom_site_aniso_U_11
_atom_site_aniso_U_22
_atom_site_aniso_U_33
_atom_site_aniso_U_12
_atom_site_aniso_U_13
_atom_site_aniso_U_23
C1 0.065(2) 0.065(2) 0.112(3) 0.0057(19) 0.010(2) 0.000(2)
C2 0.112(4) 0.080(3) 0.074(3) 0.013(3) 0.000(2) -0.012(2)
C3 0.088(3) 0.072(3) 0.099(4) -0.011(2) -0.029(3) -0.010(2)
C4 0.083(3) 0.096(4) 0.130(5) -0.029(3) 0.001(3) 0.008(3)
C5 0.082(3) 0.088(3) 0.089(3) -0.020(2) 0.005(2) 0.005(2)
C6 0.081(3) 0.0390(17) 0.062(2) -0.0016(16) -0.0070(18) -0.0041(14)
C7 0.065(2) 0.059(2) 0.062(2) -0.0012(16) 0.0076(16) 0.0049(16)
C8 0.0367(15) 0.0535(18) 0.0567(17) 0.0044(13) 0.0054(13) -0.0056(14)
C9 0.0444(15) 0.0468(16) 0.0394(14) -0.0012(12) 0.0031(12) -0.0002(12)
C10 0.0355(14) 0.0399(14) 0.0440(14) 0.0073(11) 0.0002(11) 0.0028(11)
C11 0.0318(13) 0.0398(15) 0.0480(15) -0.0019(11) -0.0074(11) 0.0033(12)
C12 0.0339(13) 0.0348(13) 0.0410(14) -0.0015(10) 0.0009(11) 0.0015(11)
C13 0.0499(12) 0.0443(12) 0.0453(11) -0.0042(9) 0.0047(9) 0.0012(9)
C14 0.078(4) 0.088(4) 0.110(5) -0.037(4) 0.031(4) 0.019(5)
C15 0.109(5) 0.070(4) 0.115(5) 0.007(3) 0.038(4) 0.038(4)
C16 0.0344(13) 0.0385(14) 0.0404(14) 0.0000(11) 0.0000(11) 0.0028(11)
C17 0.0499(12) 0.0443(12) 0.0453(11) -0.0042(9) 0.0047(9) 0.0012(9)
C18 0.071(2) 0.059(2) 0.064(2) -0.0137(17) 0.0001(17) -0.0186(16)
C19 0.078(3) 0.076(3) 0.109(3) -0.023(2) -0.021(2) -0.014(2)
C20 0.0402(16) 0.0619(19) 0.0492(16) 0.0006(13) 0.0104(13) -0.0007(14)
C21 0.0530(17) 0.0582(18) 0.0400(15) -0.0064(14) 0.0027(13) 0.0083(13)
C22 0.0545(18) 0.061(2) 0.0474(16) -0.0087(15) 0.0039(14) 0.0048(14)
C23 0.0967(19) 0.090(2) 0.0979(19) -0.0178(16) -0.0018(15) 0.0085(15)
C24 0.096(3) 0.090(3) 0.168(5) 0.022(3) 0.055(4) 0.059(3)
C25 0.168(5) 0.099(3) 0.158(4) -0.012(3) 0.061(4) 0.051(3)
C26 0.132(5) 0.096(4) 0.141(5) -0.009(4) -0.013(4) 0.064(4)
C27 0.168(5) 0.099(3) 0.158(4) -0.012(3) 0.061(4) 0.051(3)
C28 0.173(5) 0.072(3) 0.098(3) -0.025(3) 0.062(4) 0.010(2)
C14' 0.078(4) 0.088(4) 0.110(5) -0.037(4) 0.031(4) 0.019(5)
C15' 0.109(5) 0.070(4) 0.115(5) 0.007(3) 0.038(4) 0.038(4)
N1 0.0468(14) 0.0444(14) 0.0583(15) 0.0010(11) -0.0026(11) -0.0072(11)
N2 0.0353(12) 0.0405(12) 0.0371(11) 0.0015(9) 0.0003(9) 0.0031(9)
N3 0.0301(11) 0.0396(12) 0.0449(12) 0.0013(9) 0.0015(9) 0.0014(10)
N4 0.0335(12) 0.0446(13) 0.0415(12) 0.0024(9) 0.0032(9) 0.0033(10)
N5 0.0382(12) 0.0432(13) 0.0396(12) -0.0004(10) -0.0003(9) 0.0068(10)
N6 0.0450(14) 0.0621(16) 0.0447(13) -0.0062(12) 0.0069(11) 0.0062(12)
O1 0.0318(11) 0.0740(15) 0.0558(12) 0.0017(10) -0.0047(9) -0.0044(10)
O2 0.0573(13) 0.0448(12) 0.0695(14) 0.0121(10) -0.0007(11) 0.0140(10)
O3 0.0782(17) 0.0416(13) 0.0966(19) -0.0021(12) 0.0015(14) 0.0159(12)
O4 0.0722(18) 0.0540(15) 0.155(4) -0.0157(13) 0.071(2) -0.0018(18)
O5 0.0609(15) 0.0684(16) 0.0875(18) 0.0064(12) 0.0142(13) -0.0290(13)
O6 0.0486(12) 0.0517(12) 0.0552(12) -0.0060(9) -0.0029(9) -0.0112(10)

loop_
_atom_type_symbol
_atom_type_description
_atom_type_scat_dispersion_real
_atom_type_scat_dispersion_imag
_atom_type_scat_source
C C 0.0033 0.0016 'International Tables Vol C Tables 4.2.6.8 and 6.1.1.4'
H H 0.0000 0.0000 'International Tables Vol C Tables 4.2.6.8 and 6.1.1.4'
N N 0.0061 0.0033 'International Tables Vol C Tables 4.2.6.8 and 6.1.1.4'
O O 0.0106 0.0060 'International Tables Vol C Tables 4.2.6.8 and 6.1.1.4'

loop_
_geom_angle_atom_site_label_1
_geom_angle_atom_site_label_2
_geom_angle_atom_site_label_3
_geom_angle
_geom_angle_publ_flag
C6 C1 C2 120.2(4) ?
C6 C1 H1 119.9 ?
C2 C1 H1 119.9 ?
C3 C2 C1 118.4(5) ?
C3 C2 H2 120.8 ?
C1 C2 H2 120.8 ?
C4 C3 C2 119.6(4) ?
C4 C3 H3 120.2 ?
C2 C3 H3 120.2 ?
C3 C4 C5 122.5(5) ?
C3 C4 H4 118.7 ?
C5 C4 H4 118.7 ?
C6 C5 C4 119.7(5) ?
C6 C5 H5 120.2 ?
C4 C5 H5 120.2 ?
C5 C6 C1 119.6(4) ?
C5 C6 C7 119.5(4) n
C1 C6 C7 120.9(4) ?
N1 C7 C6 113.5(3) n
N1 C7 H7A 108.9 ?
C6 C7 H7A 108.9 ?
N1 C7 H7B 108.9 ?
C6 C7 H7B 108.9 ?
H7A C7 H7B 107.7 ?
N1 C8 N3 113.5(2) ?
N1 C8 H8A 108.9 ?
N3 C8 H8A 108.9 ?
N1 C8 H8B 108.9 ?
N3 C8 H8B 108.9 ?
H8A C8 H8B 107.7 ?
N1 C9 N2 113.3(2) n
N1 C9 H9A 108.9 ?
N2 C9 H9A 108.9 ?
N1 C9 H9B 108.9 ?
N2 C9 H9B 108.9 ?
H9A C9 H9B 107.7 ?
O1 C10 N4 126.2(3) ?
O1 C10 N2 125.6(3) n
N4 C10 N2 108.1(2) n
O2 C11 N5 125.5(3) ?
O2 C11 N3 126.2(3) ?
N5 C11 N3 108.2(2) ?
N3 C12 N2 111.9(2) n
N3 C12 C13 115.6(2) ?
N2 C12 C13 108.1(2) n
N3 C12 C16 104.3(2) ?
N2 C12 C16 102.7(2) n
C13 C12 C16 113.5(2) n
O3 C13 O4 125.9(3) n
O3 C13 C12 120.7(3) n
O4 C13 C12 113.4(3) n
C15 C14 O4 102.4(6) n
C15 C14 H14A 111.3 ?
O4 C14 H14A 111.3 ?
C15 C14 H14B 111.3 ?
O4 C14 H14B 111.3 ?
H14A C14 H14B 109.2 ?
N4 C16 N5 111.5(2) ?
N4 C16 C17 111.0(2) ?
N5 C16 C17 110.6(2) ?
N4 C16 C12 104.5(2) ?
N5 C16 C12 103.0(2) ?
C17 C16 C12 115.9(2) ?
O5 C17 O6 125.9(3) ?
O5 C17 C16 124.2(3) ?
O6 C17 C16 109.8(2) ?
C19 C18 O6 108.5(3) ?
C19 C18 H18A 110.0 ?
O6 C18 H18A 110.0 ?
C19 C18 H18B 110.0 ?
O6 C18 H18B 110.0 ?
H18A C18 H18B 108.4 ?
C18 C19 H19A 109.5 ?
C18 C19 H19B 109.5 ?
H19A C19 H19B 109.5 ?
C18 C19 H19C 109.5 ?
H19A C19 H19C 109.5 ?
H19B C19 H19C 109.5 ?
N6 C20 N4 113.5(2) ?
N6 C20 H20A 108.9 ?
N4 C20 H20A 108.9 ?
N6 C20 H20B 108.9 ?
N4 C20 H20B 108.9 ?
H20A C20 H20B 107.7 ?
N6 C21 N5 113.5(2) ?
N6 C21 H21A 108.9 ?
N5 C21 H21A 108.9 ?
N6 C21 H21B 108.9 ?
N5 C21 H21B 108.9 ?
H21A C21 H21B 107.7 ?
N6 C22 C23 113.8(3) ?
N6 C22 H22A 108.8 ?
C23 C22 H22A 108.8 ?
N6 C22 H22B 108.8 ?
C23 C22 H22B 108.8 ?
H22A C22 H22B 107.7 ?
C24 C23 C28 118.7(4) ?
C24 C23 C22 120.5(4) ?
C28 C23 C22 120.6(4) ?
C23 C24 C25 123.1(5) ?
C23 C24 H24 118.5 ?
C25 C24 H24 118.5 ?
C26 C25 C24 119.0(7) ?
C26 C25 H25 120.5 ?
C24 C25 H25 120.5 ?
C25 C26 C27 120.6(6) ?
C25 C26 H26 119.7 ?
C27 C26 H26 119.7 ?
C26 C27 C28 120.4(6) ?
C26 C27 H27 119.8 ?
C28 C27 H27 119.8 ?
C23 C28 C27 118.0(5) ?
C23 C28 H28 121.0 ?
C27 C28 H28 121.0 ?
C15' C14' O4 96.4(10) ?
C15' C14' H14C 112.5 ?
O4 C14' H14C 112.5 ?
C15' C14' H14D 112.5 ?
O4 C14' H14D 112.5 ?
H14C C14' H14D 110.0 ?
C14' C15' H15D 109.5 ?
C14' C15' H15E 109.5 ?
H15D C15' H15E 109.5 ?
C14' C15' H15F 109.5 ?
H15D C15' H15F 109.5 ?
H15E C15' H15F 109.5 ?
C7 N1 C9 115.1(3) n
C7 N1 C8 114.3(3) ?
C9 N1 C8 110.7(2) n
C10 N2 C12 111.4(2) n
C10 N2 C9 123.0(2) n
C12 N2 C9 115.8(2) n
C11 N3 C12 110.7(2) ?
C11 N3 C8 120.7(2) ?
C12 N3 C8 115.9(2) ?
C10 N4 C16 110.7(2) ?
C10 N4 C20 122.4(2) ?
C16 N4 C20 115.6(2) ?
C11 N5 C16 111.8(2) ?
C11 N5 C21 124.0(2) ?
C16 N5 C21 116.2(2) ?
C20 N6 C22 113.4(2) ?
C20 N6 C21 110.9(2) ?
C22 N6 C21 114.0(3) ?
C13 O4 C14 119.4(4) n
C13 O4 C14' 105.2(6) ?
C17 O6 C18 116.3(2) ?

loop_
_geom_bond_atom_site_label_1
_geom_bond_atom_site_label_2
_geom_bond_distance
_geom_bond_publ_flag
C1 C6 1.378(6) ?
C1 C2 1.417(6) ?
C1 H1 0.9300 ?
C2 C3 1.363(7) ?
C2 H2 0.9300 ?
C3 C4 1.352(7) ?
C3 H3 0.9300 ?
C4 C5 1.362(7) ?
C4 H4 0.9300 ?
C5 C6 1.350(6) ?
C5 H5 0.9300 ?
C6 C7 1.522(5) n
C7 N1 1.428(4) n
C7 H7A 0.9700 ?
C7 H7B 0.9700 ?
C8 N1 1.451(4) ?
C8 N3 1.482(4) ?
C8 H8A 0.9700 ?
C8 H8B 0.9700 ?
C9 N1 1.440(4) n
C9 N2 1.467(3) n
C9 H9A 0.9700 ?
C9 H9B 0.9700 ?
C10 O1 1.203(3) n
C10 N4 1.384(3) ?
C10 N2 1.385(4) n
C11 O2 1.210(3) ?
C11 N5 1.382(4) ?
C11 N3 1.383(4) ?
C12 N3 1.443(3) ?
C12 N2 1.455(3) n
C12 C13 1.541(4) n
C12 C16 1.559(4) n
C13 O3 1.182(4) n
C13 O4 1.293(4) n
C14 C15 1.483(7) n
C14 O4 1.486(7) n
C14 H14A 0.9700 ?
C14 H14B 0.9700 ?
C15 H15A 0.9600 ?
C15 H15B 0.9600 ?
C15 H15C 0.9600 ?
C16 N4 1.442(3) ?
C16 N5 1.446(3) ?
C16 C17 1.545(4) ?
C17 O5 1.195(4) ?
C17 O6 1.320(4) ?
C18 C19 1.455(6) ?
C18 O6 1.459(4) ?
C18 H18A 0.9700 ?
C18 H18B 0.9700 ?
C19 H19A 0.9600 ?
C19 H19B 0.9600 ?
C19 H19C 0.9600 ?
C20 N6 1.449(4) ?
C20 N4 1.470(4) ?
C20 H20A 0.9700 ?
C20 H20B 0.9700 ?
C21 N6 1.465(4) ?
C21 N5 1.466(4) ?
C21 H21A 0.9700 ?
C21 H21B 0.9700 ?
C22 N6 1.462(4) ?
C22 C23 1.502(5) ?
C22 H22A 0.9700 ?
C22 H22B 0.9700 ?
C23 C24 1.356(6) ?
C23 C28 1.357(6) ?
C24 C25 1.365(7) ?
C24 H24 0.9300 ?
C25 C26 1.326(9) ?
C25 H25 0.9300 ?
C26 C27 1.356(9) ?
C26 H26 0.9300 ?
C27 C28 1.427(8) ?
C27 H27 0.9300 ?
C28 H28 0.9300 ?
C14' C15' 1.502(10) ?
C14' O4 1.627(14) ?
C14' H14C 0.9700 ?
C14' H14D 0.9700 ?
C15' H15D 0.9600 ?
C15' H15E 0.9600 ?
C15' H15F 0.9600 ?

loop_
_geom_hbond_atom_site_label_D
_geom_hbond_atom_site_label_H
_geom_hbond_atom_site_label_A
_geom_hbond_site_symmetry_A
_geom_hbond_distance_DH
_geom_hbond_distance_HA
_geom_hbond_distance_DA
_geom_hbond_angle_DHA
C8 H8A O1 1_655 0.97 2.44 3.261(3) 142

loop_
_geom_torsion_atom_site_label_1
_geom_torsion_atom_site_label_2
_geom_torsion_atom_site_label_3
_geom_torsion_atom_site_label_4
_geom_torsion
_geom_torsion_publ_flag
C6 C1 C2 C3 0.0(6) ?
C1 C2 C3 C4 0.7(7) ?
C2 C3 C4 C5 -0.3(8) ?
C3 C4 C5 C6 -0.7(8) ?
C4 C5 C6 C1 1.4(6) ?
C4 C5 C6 C7 -178.0(4) ?
C2 C1 C6 C5 -1.0(6) ?
C2 C1 C6 C7 178.3(3) ?
C5 C6 C7 N1 -128.9(4) n
C1 C6 C7 N1 51.8(4) ?
N3 C12 C13 O3 -175.3(3) n
N2 C12 C13 O3 58.4(3) ?
C16 C12 C13 O3 -54.8(4) n
N3 C12 C13 O4 4.3(4) n
N2 C12 C13 O4 -122.0(3) ?
C16 C12 C13 O4 124.8(3) n
N3 C12 C16 N4 -119.1(2) n
N2 C12 C16 N4 -2.2(2) n
C13 C12 C16 N4 114.3(2) n
N3 C12 C16 N5 -2.5(2) ?
N2 C12 C16 N5 114.4(2) ?
C13 C12 C16 N5 -129.2(2) ?
N3 C12 C16 C17 118.4(2) ?
N2 C12 C16 C17 -124.7(2) ?
C13 C12 C16 C17 -8.2(3) ?
N4 C16 C17 O5 6.1(4) ?
N5 C16 C17 O5 -118.2(3) ?
C12 C16 C17 O5 125.1(3) ?
N4 C16 C17 O6 -175.3(2) ?
N5 C16 C17 O6 60.4(3) ?
C12 C16 C17 O6 -56.3(3) ?
N6 C22 C23 C24 -125.3(4) ?
N6 C22 C23 C28 60.7(5) ?
C28 C23 C24 C25 -0.7(9) ?
C22 C23 C24 C25 -174.8(5) ?
C23 C24 C25 C26 -3.9(11) ?
C24 C25 C26 C27 5.0(11) ?
C25 C26 C27 C28 -1.7(11) ?
C24 C23 C28 C27 3.9(8) ?
C22 C23 C28 C27 178.0(5) ?
C26 C27 C28 C23 -2.8(9) ?
C6 C7 N1 C9 60.2(4) n
C6 C7 N1 C8 -169.9(3) ?
N2 C9 N1 C7 78.6(3) n
N2 C9 N1 C8 -52.9(3) n
N3 C8 N1 C7 -80.3(3) ?
N3 C8 N1 C9 51.7(3) n
O1 C10 N2 C12 -167.5(3) n
N4 C10 N2 C12 15.4(3) ?
O1 C10 N2 C9 -23.2(4) n
N4 C10 N2 C9 159.7(2) ?
N3 C12 N2 C10 103.6(2) n
C13 C12 N2 C10 -128.0(2) n
C16 C12 N2 C10 -7.8(3) ?
N3 C12 N2 C9 -43.6(3) ?
C13 C12 N2 C9 84.9(3) ?
C16 C12 N2 C9 -154.9(2) ?
N1 C9 N2 C10 -92.6(3) ?
N1 C9 N2 C12 50.4(3) ?
O2 C11 N3 C12 168.5(3) n
N5 C11 N3 C12 -14.6(3) ?
O2 C11 N3 C8 28.3(4) ?
N5 C11 N3 C8 -154.8(2) ?
N2 C12 N3 C11 -99.9(2) ?
C13 C12 N3 C11 135.7(2) ?
C16 C12 N3 C11 10.4(3) ?
N2 C12 N3 C8 42.3(3) ?
C13 C12 N3 C8 -82.1(3) ?
C16 C12 N3 C8 152.6(2) ?
N1 C8 N3 C11 90.3(3) ?
N1 C8 N3 C12 -47.9(3) ?
O1 C10 N4 C16 166.1(3) ?
N2 C10 N4 C16 -16.8(3) ?
O1 C10 N4 C20 24.2(4) ?
N2 C10 N4 C20 -158.7(2) ?
N5 C16 N4 C10 -99.0(2) ?
C17 C16 N4 C10 137.2(2) ?
C12 C16 N4 C10 11.5(3) ?
N5 C16 N4 C20 45.7(3) ?
C17 C16 N4 C20 -78.2(3) ?
C12 C16 N4 C20 156.2(2) ?
N6 C20 N4 C10 89.7(3) ?
N6 C20 N4 C16 -50.5(3) ?
O2 C11 N5 C16 -170.1(3) ?
N3 C11 N5 C16 13.0(3) ?
O2 C11 N5 C21 -22.6(4) ?
N3 C11 N5 C21 160.5(2) ?
N4 C16 N5 C11 105.4(2) ?
C17 C16 N5 C11 -130.6(2) ?
C12 C16 N5 C11 -6.2(3) ?
N4 C16 N5 C21 -44.9(3) ?
C17 C16 N5 C21 79.1(3) ?
C12 C16 N5 C21 -156.4(2) ?
N6 C21 N5 C11 -97.9(3) ?
N6 C21 N5 C16 48.3(3) ?
N4 C20 N6 C22 -79.0(3) ?
N4 C20 N6 C21 50.7(3) ?
C23 C22 N6 C20 -165.7(3) ?
C23 C22 N6 C21 66.1(3) ?
N5 C21 N6 C20 -49.7(3) ?
N5 C21 N6 C22 79.8(3) n
O3 C13 O4 C14 15.9(7) n
C12 C13 O4 C14 -163.7(4) n
O3 C13 O4 C14' -23.3(7) ?
C12 C13 O4 C14' 157.1(6) ?
C15 C14 O4 C13 -117.0(6) ?
C15 C14 O4 C14' -39.8(10) ?
C15' C14' O4 C13 129.1(9) ?
C15' C14' O4 C14 10.7(8) ?
O5 C17 O6 C18 -7.4(5) ?
C16 C17 O6 C18 173.9(3) ?
C19 C18 O6 C17 170.0(3) ?
